data_7012209
loop_
_publ_author_name
'Schatz, Markus'
'Leibold, Michael'
'Foxon, Simon P.'
'Weitzer, Markus'
'Heinemann, Frank W.'
'Hampel, Frank'
'Walter, Olaf'
'Schindler, Siegfried'

_publ_section_title
;
 Syntheses and characterization of copper complexes of the ligand
 (2-aminoethyl)bis(2-pyridylmethyl)amine (uns-penp) and derivatives
;
_journal_issue 8
_journal_name_full 'Dalton Transactions'
_journal_page_first 1480
_journal_paper_doi 10.1039/b208740e
_journal_year 2003
_chemical_formula_sum 'C30 H37 Cl2 Cu2 N9 O8'
_chemical_formula_weight 849.67
_chemical_name_systematic ?
_space_group_IT_number 15
_symmetry_cell_setting monoclinic
_symmetry_space_group_name_Hall '-C 2yc'
_symmetry_space_group_name_H-M 'C 1 2/c 1'
_atom_sites_solution_hydrogens geom
_atom_sites_solution_primary direct
_atom_sites_solution_secondary difmap
_audit_creation_method SHELXL-97
_cell_angle_alpha 90.00
_cell_angle_beta 92.8550(6)
_cell_angle_gamma 90.00
_cell_formula_units_Z 8
_cell_length_a 12.6284(2)
_cell_length_b 16.8880(2)
_cell_length_c 34.5479(5)
_cell_measurement_reflns_used 5348
_cell_measurement_temperature 173(2)
_cell_volume 7358.83(18)
_computing_cell_refinement DENZO-SMN
_computing_data_collection 'Nonius Collect'
_computing_data_reduction DENZO-SMN
_computing_molecular_graphics 'SHELXTL NT'
_computing_publication_material 'SHELXTL NT'
_computing_structure_refinement 'SHELXL-97 (Sheldrick, 1997)'
_computing_structure_solution 'SHELXS-97 (Sheldrick, 1990)'
_diffrn_ambient_temperature 173(2)
_diffrn_detector_area_resol_mean 9
_diffrn_measured_fraction_theta_full 0.820
_diffrn_measured_fraction_theta_max 0.820
_diffrn_measurement_device 'Nonius KappaCCD'
_diffrn_measurement_device_type 'Nonius KappaCCD'
_diffrn_radiation_monochromator graphite
_diffrn_radiation_source 'fine-focus rotating anode'
_diffrn_radiation_type Mo-Ka
_diffrn_radiation_wavelength 0.71073
_diffrn_reflns_av_R_equivalents 0.0222
_diffrn_reflns_av_sigmaI/netI 0.0440
_diffrn_reflns_limit_h_max 16
_diffrn_reflns_limit_h_min -16
_diffrn_reflns_limit_k_max 19
_diffrn_reflns_limit_k_min -21
_diffrn_reflns_limit_l_max 44
_diffrn_reflns_limit_l_min -44
_diffrn_reflns_number 11855
_diffrn_reflns_theta_full 27.49
_diffrn_reflns_theta_max 27.49
_diffrn_reflns_theta_min 2.08
_exptl_absorpt_coefficient_mu 1.361
_exptl_absorpt_correction_T_max 0.7725
_exptl_absorpt_correction_T_min 0.6856
_exptl_absorpt_correction_type Scalepack
_exptl_crystal_colour blue
_exptl_crystal_density_diffrn 1.534
_exptl_crystal_density_method 'not measured'
_exptl_crystal_description needle
_exptl_crystal_F_000 3488
_exptl_crystal_size_max 0.30
_exptl_crystal_size_mid 0.30
_exptl_crystal_size_min 0.20
_refine_diff_density_max 0.707
_refine_diff_density_min -0.438
_refine_diff_density_rms 0.078
_refine_ls_extinction_method none
_refine_ls_goodness_of_fit_ref 1.022
_refine_ls_hydrogen_treatment 'riding model'
_refine_ls_matrix_type full
_refine_ls_number_parameters 460
_refine_ls_number_reflns 6935
_refine_ls_number_restraints 0
_refine_ls_restrained_S_all 1.022
_refine_ls_R_factor_all 0.0669
_refine_ls_R_factor_gt 0.0458
_refine_ls_shift/su_max 0.000
_refine_ls_shift/su_mean 0.000
_refine_ls_structure_factor_coef Fsqd
_refine_ls_weighting_details 'calc w=1/[\s^2^(Fo^2^)+(0.0961P)^2^+4.8060P] where P=(Fo^2^+2Fc^2^)/3'
_refine_ls_weighting_scheme calc
_refine_ls_wR_factor_gt 0.1350
_refine_ls_wR_factor_ref 0.1523
_reflns_number_gt 5123
_reflns_number_total 6935
_reflns_threshold_expression >2sigma(I)
_cod_data_source_file b208740e.txt
_cod_data_source_block ass06
_cod_depositor_comments
;
The following automatic conversions were performed:
'_symmetry_cell_setting' value 'Monoclinic' changed to 'monoclinic'
according to '/home/saulius/struct/CIF-dictionaries/cif_core.dic'
dictionary named 'cif_core.dic' version 2.4.1 from 2010-06-29.

Automatic conversion script
Id: cif_fix_enum 1527 2010-12-29 10:47:43Z saulius 
;
_cod_original_sg_symbol_H-M C2/c
_cod_database_code 7012209

loop_
_symmetry_equiv_pos_as_xyz
'x, y, z'
'-x, y, -z+1/2'
'x+1/2, y+1/2, z'
'-x+1/2, y+1/2, -z+1/2'
'-x, -y, -z'
'x, -y, z-1/2'
'-x+1/2, -y+1/2, -z'
'x+1/2, -y+1/2, z-1/2'

loop_
_atom_site_label
_atom_site_type_symbol
_atom_site_fract_x
_atom_site_fract_y
_atom_site_fract_z
_atom_site_U_iso_or_equiv
_atom_site_adp_type
_atom_site_occupancy
_atom_site_symmetry_multiplicity
_atom_site_calc_flag
_atom_site_refinement_flags
_atom_site_disorder_assembly
_atom_site_disorder_group
Cu1 Cu -0.18251(3) -0.00900(3) 0.160034(13) 0.03621(15) Uani 1 1 d . . .
Cu2 Cu 0.02073(3) 0.14189(2) 0.118842(13) 0.03425(15) Uani 1 1 d . . .
N1 N -0.2232(2) -0.00718(18) 0.09495(9) 0.0378(7) Uani 1 1 d . . .
N2 N -0.0957(2) 0.21966(16) 0.15210(8) 0.0324(7) Uani 1 1 d . . .
N3 N 0.0180(2) 0.02754(16) 0.10392(8) 0.0313(6) Uani 1 1 d . . .
N7 N -0.0826(2) 0.05630(17) 0.19443(8) 0.0320(6) Uani 1 1 d . . .
N10 N -0.1213(2) -0.11710(18) 0.14517(10) 0.0419(8) Uani 1 1 d . . .
N20 N -0.3427(2) 0.00114(17) 0.16015(9) 0.0356(7) Uani 1 1 d . . .
N30 N -0.0019(2) 0.23316(16) 0.08107(9) 0.0358(7) Uani 1 1 d . . .
N40 N 0.1193(2) 0.18450(17) 0.16285(9) 0.0362(7) Uani 1 1 d . . .
C1 C -0.1563(3) 0.0326(3) 0.06670(10) 0.0440(10) Uani 1 1 d . . .
C2 C -0.0419(3) 0.0050(2) 0.06791(11) 0.0406(9) Uani 1 1 d . . .
C5 C -0.1727(3) 0.1840(2) 0.17767(11) 0.0398(9) Uani 1 1 d . . .
C6 C -0.1250(3) 0.1316(2) 0.20953(10) 0.0366(8) Uani 1 1 d . . .
C11 C -0.0486(3) -0.1594(3) 0.16598(15) 0.0546(12) Uani 1 1 d . . .
C12 C -0.0037(4) -0.2267(3) 0.1512(2) 0.0808(19) Uani 1 1 d . . .
C13 C -0.0350(5) -0.2530(3) 0.1150(2) 0.0843(19) Uani 1 1 d . . .
C14 C -0.1091(4) -0.2098(3) 0.09354(17) 0.0705(15) Uani 1 1 d . . .
C15 C -0.1507(3) -0.1416(2) 0.10927(13) 0.0454(10) Uani 1 1 d . . .
C16 C -0.2345(3) -0.0926(3) 0.08723(12) 0.0488(10) Uani 1 1 d . . .
C21 C -0.4005(3) -0.0084(2) 0.19123(12) 0.0446(9) Uani 1 1 d . . .
C22 C -0.5111(3) -0.0072(3) 0.18926(14) 0.0509(11) Uani 1 1 d . . .
C23 C -0.5630(3) 0.0029(2) 0.15388(15) 0.0496(11) Uani 1 1 d . . .
C24 C -0.5048(3) 0.0142(2) 0.12179(13) 0.0452(10) Uani 1 1 d . . .
C25 C -0.3952(3) 0.0130(2) 0.12561(11) 0.0381(9) Uani 1 1 d . . .
C26 C -0.3292(3) 0.0313(3) 0.09181(11) 0.0490(11) Uani 1 1 d . . .
C31 C 0.0633(3) 0.2501(2) 0.05232(12) 0.0439(9) Uani 1 1 d . . .
C32 C 0.0492(3) 0.3156(2) 0.02910(12) 0.0494(10) Uani 1 1 d . . .
C33 C -0.0322(4) 0.3672(2) 0.03616(13) 0.0486(11) Uani 1 1 d . . .
C34 C -0.0978(3) 0.3519(2) 0.06558(12) 0.0458(10) Uani 1 1 d . . .
C35 C -0.0810(3) 0.2829(2) 0.08768(11) 0.0374(9) Uani 1 1 d . . .
C36 C -0.1533(3) 0.2603(2) 0.11931(11) 0.0408(9) Uani 1 1 d . . .
C41 C 0.2194(3) 0.1581(2) 0.17003(12) 0.0425(9) Uani 1 1 d . . .
C42 C 0.2869(3) 0.1912(3) 0.19812(13) 0.0477(10) Uani 1 1 d . . .
C43 C 0.2513(3) 0.2523(2) 0.22008(12) 0.0468(10) Uani 1 1 d . . .
C44 C 0.1479(3) 0.2793(2) 0.21305(10) 0.0380(8) Uani 1 1 d . . .
C45 C 0.0844(3) 0.2436(2) 0.18418(10) 0.0318(8) Uani 1 1 d . . .
C46 C -0.0253(3) 0.2767(2) 0.17315(11) 0.0382(9) Uani 1 1 d . . .
Cl10 Cl 0.25968(7) 0.06307(5) 0.04150(3) 0.0396(2) Uani 1 1 d . . .
Cl20 Cl 0.18983(7) -0.05466(6) 0.21038(3) 0.0377(2) Uani 1 1 d . . .
O10 O 0.3377(3) 0.0286(2) 0.01798(12) 0.0834(12) Uani 1 1 d . . .
O11 O 0.2957(3) 0.1322(2) 0.05911(15) 0.1128(17) Uani 1 1 d . . .
O12 O 0.1655(3) 0.0794(2) 0.01819(9) 0.0731(10) Uani 1 1 d . . .
O13 O 0.2350(3) 0.0064(2) 0.07090(12) 0.0825(12) Uani 1 1 d . . .
O20 O 0.1464(2) -0.0283(2) 0.17415(9) 0.0652(9) Uani 1 1 d . . .
O21 O 0.2539(3) -0.1208(2) 0.20529(12) 0.0891(12) Uani 1 1 d . . .
O22 O 0.1085(2) -0.0705(2) 0.23624(10) 0.0749(10) Uani 1 1 d . . .
O23 O 0.2572(3) 0.0070(2) 0.22709(10) 0.0723(10) Uani 1 1 d . . .
C100 C -0.3772(5) 0.3436(3) 0.01471(17) 0.0813(17) Uani 1 1 d . . .
C101 C -0.3523(4) 0.2712(3) 0.03351(13) 0.0590(12) Uani 1 1 d . . .
N101 N -0.3316(3) 0.2143(3) 0.04818(12) 0.0827(14) Uani 1 1 d . . .
H10A H -0.4478 0.3426 0.0036 0.124 Uiso 1 1 d R . .
H10B H -0.3693 0.3867 0.0329 0.124 Uiso 1 1 d R . .
H10C H -0.3283 0.3523 -0.0058 0.124 Uiso 1 1 d R . .
H1A H -0.1585 0.0878 0.0714 0.099 Uiso 1 1 d R . .
H1B H -0.1877 0.0228 0.0411 0.099 Uiso 1 1 d R . .
H2A H -0.0035 0.0255 0.0464 0.099 Uiso 1 1 d R . .
H2B H -0.0361 -0.0532 0.0658 0.099 Uiso 1 1 d R . .
H3A H 0.0522 -0.0095 0.1188 0.099 Uiso 1 1 d R . .
H5A H -0.2211 0.1524 0.1617 0.099 Uiso 1 1 d R . .
H5B H -0.2113 0.2257 0.1885 0.099 Uiso 1 1 d R . .
H6A H -0.1781 0.1200 0.2278 0.099 Uiso 1 1 d R . .
H6B H -0.0685 0.1600 0.2237 0.099 Uiso 1 1 d R . .
H7A H -0.0143 0.0393 0.2003 0.099 Uiso 1 1 d R . .
H11A H -0.0268 -0.1428 0.1923 0.099 Uiso 1 1 d R . .
H12A H 0.0516 -0.2543 0.1669 0.099 Uiso 1 1 d R . .
H13A H -0.0054 -0.3011 0.1042 0.099 Uiso 1 1 d R . .
H14A H -0.1326 -0.2271 0.0677 0.099 Uiso 1 1 d R . .
H16A H -0.2320 -0.1028 0.0591 0.099 Uiso 1 1 d R . .
H16B H -0.3044 -0.1103 0.0939 0.099 Uiso 1 1 d R . .
H21A H -0.3639 -0.0178 0.2156 0.099 Uiso 1 1 d R . .
H22A H -0.5488 -0.0146 0.2116 0.099 Uiso 1 1 d R . .
H23A H -0.6381 0.0002 0.1516 0.099 Uiso 1 1 d R . .
H24A H -0.5401 0.0247 0.0968 0.099 Uiso 1 1 d R . .
H26A H -0.3657 0.0133 0.0681 0.099 Uiso 1 1 d R . .
H26B H -0.3201 0.0869 0.0900 0.099 Uiso 1 1 d R . .
H31A H 0.1222 0.2134 0.0480 0.099 Uiso 1 1 d R . .
H32A H 0.0984 0.3271 0.0090 0.099 Uiso 1 1 d R . .
H33A H -0.0440 0.4122 0.0204 0.099 Uiso 1 1 d R . .
H34A H -0.1545 0.3876 0.0713 0.099 Uiso 1 1 d R . .
H36A H -0.1845 0.3064 0.1280 0.099 Uiso 1 1 d R . .
H36B H -0.2055 0.2253 0.1080 0.099 Uiso 1 1 d R . .
H41A H 0.2434 0.1127 0.1552 0.099 Uiso 1 1 d R . .
H42A H 0.3601 0.1712 0.2015 0.099 Uiso 1 1 d R . .
H43A H 0.2969 0.2752 0.2392 0.099 Uiso 1 1 d R . .
H44A H 0.1209 0.3213 0.2273 0.099 Uiso 1 1 d R . .
H46A H -0.0575 0.2925 0.1958 0.099 Uiso 1 1 d R . .
H46B H -0.0162 0.3224 0.1569 0.099 Uiso 1 1 d R . .

loop_
_atom_site_aniso_label
_atom_site_aniso_U_11
_atom_site_aniso_U_22
_atom_site_aniso_U_33
_atom_site_aniso_U_23
_atom_site_aniso_U_13
_atom_site_aniso_U_12
Cu1 0.0318(2) 0.0385(3) 0.0381(3) -0.0049(2) -0.00085(19) -0.00293(18)
Cu2 0.0373(3) 0.0255(3) 0.0397(3) -0.00270(18) -0.00034(19) 0.00351(17)
N1 0.0334(16) 0.0429(19) 0.0374(16) -0.0037(14) 0.0045(13) -0.0030(13)
N2 0.0312(15) 0.0281(16) 0.0375(15) -0.0031(13) -0.0013(13) 0.0043(12)
N3 0.0362(16) 0.0214(15) 0.0365(15) -0.0037(13) 0.0045(13) 0.0028(11)
N7 0.0308(14) 0.0300(16) 0.0347(14) -0.0053(13) -0.0031(12) 0.0037(12)
N10 0.0359(17) 0.0275(16) 0.063(2) -0.0009(16) 0.0091(16) -0.0076(13)
N20 0.0297(15) 0.0373(18) 0.0401(16) -0.0014(14) 0.0032(13) -0.0015(12)
N30 0.0436(17) 0.0239(16) 0.0396(16) 0.0017(13) 0.0012(14) 0.0033(13)
N40 0.0343(16) 0.0299(17) 0.0438(17) -0.0007(14) -0.0046(13) 0.0014(12)
C1 0.040(2) 0.062(3) 0.0299(18) -0.0015(18) 0.0000(16) -0.0101(18)
C2 0.041(2) 0.043(2) 0.0387(19) -0.0116(17) 0.0094(16) -0.0077(16)
C5 0.038(2) 0.039(2) 0.042(2) -0.0041(18) 0.0023(16) 0.0082(16)
C6 0.042(2) 0.036(2) 0.0323(17) -0.0069(16) 0.0064(16) -0.0010(15)
C11 0.043(2) 0.036(2) 0.085(3) 0.014(2) 0.011(2) -0.0041(18)
C12 0.058(3) 0.042(3) 0.145(6) 0.022(4) 0.033(4) 0.010(2)
C13 0.096(5) 0.038(3) 0.124(6) 0.001(3) 0.049(4) 0.007(3)
C14 0.083(4) 0.039(3) 0.093(4) -0.022(3) 0.039(3) -0.016(3)
C15 0.047(2) 0.027(2) 0.065(3) -0.0119(19) 0.023(2) -0.0127(16)
C16 0.047(2) 0.050(3) 0.050(2) -0.019(2) 0.0084(19) -0.0152(19)
C21 0.038(2) 0.050(3) 0.046(2) -0.0013(19) 0.0093(18) -0.0050(17)
C22 0.040(2) 0.051(3) 0.063(3) -0.003(2) 0.015(2) 0.0009(18)
C23 0.0283(19) 0.039(2) 0.082(3) 0.000(2) 0.005(2) 0.0039(16)
C24 0.0328(19) 0.039(2) 0.063(3) -0.001(2) -0.0050(19) -0.0001(16)
C25 0.0343(19) 0.033(2) 0.047(2) 0.0001(17) 0.0017(17) -0.0039(15)
C26 0.0310(19) 0.075(3) 0.040(2) 0.001(2) -0.0061(17) -0.0010(19)
C31 0.053(2) 0.032(2) 0.047(2) -0.0013(18) 0.0025(19) -0.0038(17)
C32 0.059(3) 0.039(2) 0.050(2) 0.008(2) 0.000(2) -0.0107(19)
C33 0.065(3) 0.025(2) 0.054(2) 0.0117(19) -0.009(2) -0.0055(18)
C34 0.053(2) 0.031(2) 0.051(2) 0.0011(18) -0.015(2) 0.0046(17)
C35 0.043(2) 0.028(2) 0.0396(19) -0.0041(16) -0.0093(17) 0.0033(15)
C36 0.038(2) 0.038(2) 0.045(2) -0.0027(18) -0.0059(17) 0.0134(16)
C41 0.0326(19) 0.036(2) 0.059(2) 0.0032(19) 0.0006(18) 0.0007(16)
C42 0.032(2) 0.048(2) 0.062(3) 0.008(2) -0.0024(18) -0.0029(17)
C43 0.045(2) 0.045(2) 0.049(2) 0.008(2) -0.0085(19) -0.0197(19)
C44 0.043(2) 0.035(2) 0.0359(19) 0.0019(16) 0.0035(16) -0.0071(16)
C45 0.0336(18) 0.0270(19) 0.0347(17) 0.0034(15) 0.0024(15) -0.0002(14)
C46 0.044(2) 0.026(2) 0.044(2) -0.0057(16) -0.0052(17) 0.0048(15)
Cl10 0.0365(5) 0.0358(5) 0.0468(5) 0.0006(4) 0.0056(4) 0.0024(4)
Cl20 0.0307(4) 0.0444(6) 0.0385(4) 0.0085(4) 0.0066(4) 0.0082(4)
O10 0.073(2) 0.086(3) 0.095(3) 0.030(2) 0.043(2) 0.035(2)
O11 0.103(3) 0.073(3) 0.156(4) -0.047(3) -0.048(3) 0.000(2)
O12 0.064(2) 0.095(3) 0.0592(19) -0.0146(18) -0.0103(17) 0.0283(18)
O13 0.063(2) 0.080(3) 0.108(3) 0.039(2) 0.038(2) 0.0261(18)
O20 0.0596(19) 0.076(2) 0.0579(19) 0.0260(17) -0.0179(16) -0.0116(16)
O21 0.106(3) 0.067(2) 0.098(3) 0.023(2) 0.039(2) 0.048(2)
O22 0.0533(19) 0.112(3) 0.062(2) 0.0069(19) 0.0251(16) -0.0090(19)
O23 0.076(2) 0.075(2) 0.065(2) -0.0011(17) -0.0095(19) -0.0231(18)
C100 0.106(5) 0.060(3) 0.077(4) 0.001(3) -0.003(3) 0.012(3)
C101 0.069(3) 0.063(3) 0.043(2) 0.010(2) -0.009(2) -0.004(2)
N101 0.095(3) 0.074(3) 0.076(3) 0.013(3) -0.027(3) -0.009(3)

loop_
_atom_type_symbol
_atom_type_description
_atom_type_scat_dispersion_real
_atom_type_scat_dispersion_imag
_atom_type_scat_source
C C 0.0033 0.0016 'International Tables Vol C Tables 4.2.6.8 and 6.1.1.4'
H H 0.0000 0.0000 'International Tables Vol C Tables 4.2.6.8 and 6.1.1.4'
N N 0.0061 0.0033 'International Tables Vol C Tables 4.2.6.8 and 6.1.1.4'
O O 0.0106 0.0060 'International Tables Vol C Tables 4.2.6.8 and 6.1.1.4'
Cl Cl 0.1484 0.1585 'International Tables Vol C Tables 4.2.6.8 and 6.1.1.4'
Cu Cu 0.3201 1.2651 'International Tables Vol C Tables 4.2.6.8 and 6.1.1.4'

loop_
_geom_angle_atom_site_label_1
_geom_angle_atom_site_label_2
_geom_angle_atom_site_label_3
_geom_angle
_geom_angle_site_symmetry_1
_geom_angle_site_symmetry_3
_geom_angle_publ_flag
N7 Cu1 N20 123.13(12) . . ?
N7 Cu1 N10 113.59(12) . . ?
N20 Cu1 N10 117.53(12) . . ?
N7 Cu1 N1 132.59(12) . . ?
N20 Cu1 N1 79.92(12) . . ?
N10 Cu1 N1 80.51(12) . . ?
N3 Cu2 N30 124.58(12) . . ?
N3 Cu2 N40 122.23(11) . . ?
N30 Cu2 N40 105.75(12) . . ?
N3 Cu2 N2 132.21(11) . . ?
N30 Cu2 N2 79.40(12) . . ?
N40 Cu2 N2 79.06(11) . . ?
C16 N1 C1 112.2(3) . . ?
C16 N1 C26 109.7(3) . . ?
C1 N1 C26 107.1(3) . . ?
C16 N1 Cu1 100.4(2) . . ?
C1 N1 Cu1 123.1(2) . . ?
C26 N1 Cu1 103.6(2) . . ?
C5 N2 C46 111.7(3) . . ?
C5 N2 C36 109.5(3) . . ?
C46 N2 C36 109.5(3) . . ?
C5 N2 Cu2 121.3(2) . . ?
C46 N2 Cu2 103.4(2) . . ?
C36 N2 Cu2 100.5(2) . . ?
C2 N3 Cu2 118.0(2) . . ?
C6 N7 Cu1 116.7(2) . . ?
C11 N10 C15 118.8(4) . . ?
C11 N10 Cu1 126.4(3) . . ?
C15 N10 Cu1 114.4(3) . . ?
C21 N20 C25 117.6(3) . . ?
C21 N20 Cu1 125.1(2) . . ?
C25 N20 Cu1 117.1(3) . . ?
C35 N30 C31 118.8(3) . . ?
C35 N30 Cu2 116.8(3) . . ?
C31 N30 Cu2 124.1(3) . . ?
C45 N40 C41 118.6(3) . . ?
C45 N40 Cu2 118.0(2) . . ?
C41 N40 Cu2 123.3(3) . . ?
N1 C1 C2 114.6(3) . . ?
N3 C2 C1 113.1(3) . . ?
N2 C5 C6 115.1(3) . . ?
N7 C6 C5 112.5(3) . . ?
N10 C11 C12 121.5(5) . . ?
C13 C12 C11 120.0(5) . . ?
C12 C13 C14 118.7(5) . . ?
C13 C14 C15 119.4(5) . . ?
N10 C15 C14 121.6(4) . . ?
N10 C15 C16 116.7(3) . . ?
C14 C15 C16 121.6(4) . . ?
N1 C16 C15 112.6(3) . . ?
N20 C21 C22 123.0(4) . . ?
C23 C22 C21 118.6(4) . . ?
C22 C23 C24 119.1(4) . . ?
C23 C24 C25 119.6(4) . . ?
N20 C25 C24 122.1(4) . . ?
N20 C25 C26 116.8(3) . . ?
C24 C25 C26 120.9(4) . . ?
N1 C26 C25 112.7(3) . . ?
N30 C31 C32 122.3(4) . . ?
C31 C32 C33 118.8(4) . . ?
C34 C33 C32 119.8(4) . . ?
C33 C34 C35 118.7(4) . . ?
N30 C35 C34 121.6(4) . . ?
N30 C35 C36 116.8(3) . . ?
C34 C35 C36 121.6(4) . . ?
N2 C36 C35 112.3(3) . . ?
N40 C41 C42 122.4(4) . . ?
C43 C42 C41 119.1(3) . . ?
C42 C43 C44 118.7(3) . . ?
C45 C44 C43 119.2(4) . . ?
N40 C45 C44 122.0(3) . . ?
N40 C45 C46 117.3(3) . . ?
C44 C45 C46 120.4(3) . . ?
N2 C46 C45 113.6(3) . . ?
O11 Cl10 O12 109.3(2) . . ?
O11 Cl10 O10 111.9(3) . . ?
O12 Cl10 O10 109.6(2) . . ?
O11 Cl10 O13 109.2(3) . . ?
O12 Cl10 O13 108.8(2) . . ?
O10 Cl10 O13 108.0(2) . . ?
O21 Cl20 O20 110.0(2) . . ?
O21 Cl20 O22 111.7(2) . . ?
O20 Cl20 O22 110.8(2) . . ?
O21 Cl20 O23 107.1(3) . . ?
O20 Cl20 O23 108.74(19) . . ?
O22 Cl20 O23 108.3(2) . . ?
N101 C101 C100 179.2(7) . . ?

loop_
_geom_bond_atom_site_label_1
_geom_bond_atom_site_label_2
_geom_bond_distance
_geom_bond_site_symmetry_2
_geom_bond_publ_flag
Cu1 N7 2.017(3) . ?
Cu1 N20 2.030(3) . ?
Cu1 N10 2.058(3) . ?
Cu1 N1 2.282(3) . ?
Cu2 N3 1.999(3) . ?
Cu2 N30 2.031(3) . ?
Cu2 N40 2.047(3) . ?
Cu2 N2 2.319(3) . ?
N1 C16 1.472(5) . ?
N1 C1 1.484(5) . ?
N1 C26 1.487(5) . ?
N2 C5 1.474(5) . ?
N2 C46 1.478(4) . ?
N2 C36 1.484(4) . ?
N3 C2 1.474(4) . ?
N7 C6 1.485(5) . ?
N10 C11 1.342(5) . ?
N10 C15 1.342(5) . ?
N20 C21 1.339(5) . ?
N20 C25 1.351(5) . ?
N30 C35 1.334(5) . ?
N30 C31 1.352(5) . ?
N40 C45 1.329(5) . ?
N40 C41 1.351(4) . ?
C1 C2 1.517(5) . ?
C5 C6 1.514(5) . ?
C11 C12 1.381(7) . ?
C12 C13 1.366(9) . ?
C13 C14 1.374(8) . ?
C14 C15 1.388(6) . ?
C15 C16 1.518(6) . ?
C21 C22 1.394(5) . ?
C22 C23 1.368(6) . ?
C23 C24 1.374(6) . ?
C24 C25 1.384(5) . ?
C25 C26 1.500(6) . ?
C31 C32 1.373(6) . ?
C32 C33 1.379(6) . ?
C33 C34 1.368(6) . ?
C34 C35 1.403(5) . ?
C35 C36 1.507(6) . ?
C41 C42 1.379(5) . ?
C42 C43 1.370(6) . ?
C43 C44 1.393(5) . ?
C44 C45 1.385(5) . ?
C45 C46 1.524(5) . ?
Cl10 O11 1.383(4) . ?
Cl10 O12 1.430(3) . ?
Cl10 O10 1.432(3) . ?
Cl10 O13 1.440(4) . ?
Cl20 O21 1.396(3) . ?
Cl20 O20 1.413(3) . ?
Cl20 O22 1.419(3) . ?
Cl20 O23 1.446(3) . ?
C100 C101 1.412(7) . ?
C101 N101 1.112(6) . ?
